data_1511552
loop_
_publ_author_name
'Jung, W.'
'Mirgel, R.'

_publ_section_title
;
 The ternary alkali metal platinum borides Li Pt3 B, Na Pt3 B(1+x) and Na3
 Pt9 B5 -new structure variants of the Ce Co3 B2 type
;
_journal_name_full 'Journal of the Less-Common Metals'
_journal_page_first 87
_journal_page_last 99
_journal_paper_doi 10.1016/0022-5088(88)90352-9
_journal_volume 144
_journal_year 1988
_chemical_formula_sum 'B5 Na3 Pt9'
_chemical_name_systematic 'Na3 Pt9 B5'
_space_group_IT_number 63
_symmetry_space_group_name_Hall '-C 2c 2'
_symmetry_space_group_name_H-M 'C m c m'
_cell_angle_alpha 90
_cell_angle_beta 90
_cell_angle_gamma 90
_cell_formula_units_Z 4
_cell_length_a 5.539
_cell_length_b 11.401
_cell_length_c 15.047
_cell_volume 950.220
_citation_journal_id_ASTM JCOMAH
_cod_data_source_file boron4-x_190.cif
_cod_data_source_block B5Na3Pt9
_cod_original_cell_volume 950.2202
_cod_database_code 1511552

loop_
_symmetry_equiv_pos_as_xyz
x,y,z
-x,-y,z+1/2
x,-y,-z
-x,y,-z+1/2
-x,-y,-z
x,y,-z-1/2
-x,y,z
x,-y,z-1/2
x+1/2,y+1/2,z
-x+1/2,-y+1/2,z+1/2
x+1/2,-y+1/2,-z
-x+1/2,y+1/2,-z+1/2
-x+1/2,-y+1/2,-z
x+1/2,y+1/2,-z-1/2
-x+1/2,y+1/2,z
x+1/2,-y+1/2,z-1/2

loop_
_atom_site_label
_atom_site_type_symbol
_atom_site_fract_x
_atom_site_fract_y
_atom_site_fract_z
_atom_site_occupancy
_atom_site_U_iso_or_equiv
B1 B 0 0.058 0.853 1 0.0
Na1 Na 0 0.684 0.25 1 0.0
B2 B 0 0.807 0.967 1 0.0
B3 B 0 0.277 0.25 1 0.0
Pt4 Pt 0.2483 0.1841 0.92 1 0.0
Pt3 Pt 0 0.8724 0.8426 1 0.0
Na2 Na 0 0.44 0.911 1 0.0
Pt1 Pt 0 0 0 1 0.0
Pt2 Pt 0.2543 0.0856 0.75 1 0.0
